data_7720328
loop_
_publ_author_name
'Korchagin, D. V.'
'Shilov, G. V.'
'Zhidkov, M. V.'
'Dmitriev, A. I.'
'Palii, A. V.'
'Yagubskii, E. B.'
'Aldoshin, S. M.'

_publ_section_title
;
 Dihalogen-substituted
 [Mn<sup>III</sup>(3,5-diHal-sal<sub>2</sub>323)]BPh<sub>4</sub> salts: so
 similar but so different.
;
_journal_issue 12
_journal_name_full 'Dalton transactions (Cambridge, England : 2003)'
_journal_page_first 5064
_journal_page_last 5074
_journal_paper_doi 10.1039/d5dt03065j
_journal_volume 55
_journal_year 2026
_chemical_formula_moiety 'C22 H24 Br2 F2 Mn N4 O2, C24 H20 B'
_chemical_formula_sum 'C46 H44 B Br2 F2 Mn N4 O2'
_chemical_formula_weight 948.42
_space_group_crystal_system monoclinic
_space_group_IT_number 14
_space_group_name_Hall '-P 2yn'
_space_group_name_H-M_alt 'P 1 21/n 1'
_atom_sites_solution_hydrogens mixed
_atom_sites_solution_primary direct
_audit_creation_method SHELXL-2018/3
_audit_update_record
;
2026-02-25 deposited with the CCDC.	2026-02-26 downloaded from the CCDC.
;
_cell_angle_alpha 90
_cell_angle_beta 118.962(7)
_cell_angle_gamma 90
_cell_formula_units_Z 4
_cell_length_a 14.6848(8)
_cell_length_b 22.1385(10)
_cell_length_c 14.9688(7)
_cell_measurement_reflns_used 3924
_cell_measurement_temperature 240(2)
_cell_measurement_theta_max 24.7110
_cell_measurement_theta_min 3.2490
_cell_volume 4257.8(5)
_computing_cell_refinement 'CrysAlisPro 1.171.41.115a (Rigaku OD, 2021)'
_computing_data_collection 'CrysAlisPro 1.171.41.115a (Rigaku OD, 2021)'
_computing_data_reduction 'CrysAlisPro 1.171.41.115a (Rigaku OD, 2021)'
_computing_molecular_graphics 'Mercury, CCDC'
_computing_publication_material 'enCIFer 1.7.3'
_computing_structure_refinement 'SHELXL-2018/3 (Sheldrick, 2018)'
_computing_structure_solution 'SHELXS-2018/3 (Sheldrick, 2018)'
_diffrn_ambient_environment N~2~
_diffrn_ambient_temperature 240(1)
_diffrn_detector 'CCD plate'
_diffrn_detector_area_resol_mean 16.2060
_diffrn_detector_type Eos
_diffrn_measured_fraction_theta_full 0.999
_diffrn_measured_fraction_theta_max 0.999
_diffrn_measurement_device 'four-circle diffractometer'
_diffrn_measurement_device_type 'Xcalibur, Eos'
_diffrn_measurement_method '\w scans'
_diffrn_radiation_monochromator graphite
_diffrn_radiation_probe x-ray
_diffrn_radiation_type 'Mo K\a'
_diffrn_radiation_wavelength 0.71073
_diffrn_reflns_av_R_equivalents 0.0470
_diffrn_reflns_av_unetI/netI 0.1014
_diffrn_reflns_Laue_measured_fraction_full 0.999
_diffrn_reflns_Laue_measured_fraction_max 0.999
_diffrn_reflns_limit_h_max 18
_diffrn_reflns_limit_h_min -17
_diffrn_reflns_limit_k_max 27
_diffrn_reflns_limit_k_min -13
_diffrn_reflns_limit_l_max 16
_diffrn_reflns_limit_l_min -18
_diffrn_reflns_number 17438
_diffrn_reflns_point_group_measured_fraction_full 0.999
_diffrn_reflns_point_group_measured_fraction_max 0.999
_diffrn_reflns_theta_full 25.242
_diffrn_reflns_theta_max 26.318
_diffrn_reflns_theta_min 2.858
_diffrn_source 'fine-focus sealed X-ray tube'
_diffrn_source_type 'Enhance (Mo) X-ray Source'
_exptl_absorpt_coefficient_mu 2.239
_exptl_absorpt_correction_T_max 1.00000
_exptl_absorpt_correction_T_min 0.79768
_exptl_absorpt_correction_type multi-scan
_exptl_absorpt_process_details
;
CrysAlisPro 1.171.41.115a (Rigaku Oxford Diffraction, 2021)
Empirical absorption correction using spherical harmonics,
implemented in SCALE3 ABSPACK scaling algorithm.
;
_exptl_crystal_colour black
_exptl_crystal_density_diffrn 1.480
_exptl_crystal_description prism
_exptl_crystal_F_000 1928
_exptl_crystal_size_max 0.300
_exptl_crystal_size_mid 0.200
_exptl_crystal_size_min 0.100
_refine_diff_density_max 0.691
_refine_diff_density_min -0.500
_refine_diff_density_rms 0.068
_refine_ls_extinction_method none
_refine_ls_goodness_of_fit_ref 1.062
_refine_ls_hydrogen_treatment mixed
_refine_ls_matrix_type full
_refine_ls_number_parameters 526
_refine_ls_number_reflns 8651
_refine_ls_number_restraints 38
_refine_ls_restrained_S_all 1.065
_refine_ls_R_factor_all 0.1272
_refine_ls_R_factor_gt 0.0584
_refine_ls_shift/su_max 0.001
_refine_ls_shift/su_mean 0.000
_refine_ls_structure_factor_coef Fsqd
_refine_ls_weighting_details 'w=1/[\s^2^(Fo^2^)+(0.0279P)^2^] where P=(Fo^2^+2Fc^2^)/3'
_refine_ls_weighting_scheme calc
_refine_ls_wR_factor_gt 0.1017
_refine_ls_wR_factor_ref 0.1265
_reflns_Friedel_coverage 0.000
_reflns_number_gt 4694
_reflns_number_total 8651
_reflns_threshold_expression 'I > 2\s(I)'
_cod_data_source_file d5dt03065j2.cif
_cod_data_source_block 1_240
_cod_depositor_comments 'Adding full bibliography for 7720322--7720333.cif.'
_cod_original_cell_volume 4257.7(4)
_cod_original_sg_symbol_H-M 'P 21/n'
_cod_database_code 7720328
_shelx_shelxl_version_number 2018/3
_shelx_space_group_comment
;
The symmetry employed for this shelxl refinement is uniquely defined
by the following loop, which should always be used as a source of
symmetry information in preference to the above space-group names.
They are only intended as comments.
;
_shelx_estimated_absorpt_t_min 0.553
_shelx_estimated_absorpt_t_max 0.807
_oxdiff_exptl_absorpt_empirical_full_min 0.828
_oxdiff_exptl_absorpt_empirical_full_max 1.264
_oxdiff_exptl_absorpt_empirical_details
;
Empirical correction (ABSPACK) includes:
- Absorption correction using spherical harmonics
- Frame scaling
;

loop_
_space_group_symop_operation_xyz
'x, y, z'
'-x+1/2, y+1/2, -z+1/2'
'-x, -y, -z'
'x-1/2, -y-1/2, z-1/2'

loop_
_atom_site_label
_atom_site_type_symbol
_atom_site_fract_x
_atom_site_fract_y
_atom_site_fract_z
_atom_site_U_iso_or_equiv
_atom_site_adp_type
_atom_site_occupancy
_atom_site_site_symmetry_order
_atom_site_calc_flag
_atom_site_refinement_flags_posn
_atom_site_refinement_flags_adp
_atom_site_refinement_flags_occupancy
_atom_site_disorder_assembly
_atom_site_disorder_group
Br1 Br 0.75553(5) 0.25319(3) 0.34602(4) 0.0804(2) Uani 1 1 d . . . . .
Br2 Br 0.96993(5) 0.11784(3) 1.01236(4) 0.0796(2) Uani 1 1 d . . . . .
Mn1 Mn 0.85591(5) 0.17348(3) 0.66985(5) 0.03915(19) Uani 1 1 d . . . . .
F1 F 0.7334(2) 0.03481(15) 0.2202(2) 0.0770(10) Uani 1 1 d . . . . .
F2 F 1.2732(3) 0.01037(18) 0.9948(3) 0.1068(13) Uani 1 1 d . . . . .
O1 O 0.7793(2) 0.18531(14) 0.5291(2) 0.0414(8) Uani 1 1 d . . . . .
C1 C 0.7742(3) 0.1470(2) 0.4588(3) 0.0374(11) Uani 1 1 d . . . . .
O2 O 0.9386(2) 0.16166(15) 0.8109(2) 0.0435(8) Uani 1 1 d . . . . .
C11 C 1.1896(4) 0.0477(3) 0.9472(4) 0.0679(17) Uani 1 1 d . . . . .
N2 N 0.8098(3) 0.08319(17) 0.6440(3) 0.0413(9) Uani 1 1 d . . . . .
C23 C 0.8734(3) 0.3800(2) 1.1516(3) 0.0438(12) Uani 1 1 d . . . . .
C17 C 0.7011(4) 0.1425(3) 0.7540(4) 0.0643(16) Uani 1 1 d . . . . .
H17A H 0.636489 0.153215 0.754113 0.077 Uiso 1 1 calc R U . . .
H17B H 0.758070 0.145318 0.824368 0.077 Uiso 1 1 calc R U . . .
C16 C 0.6932(4) 0.0775(3) 0.7175(4) 0.0663(17) Uani 1 1 d . . . . .
H16A H 0.675434 0.051743 0.760064 0.080 Uiso 1 1 calc R U . . .
H16B H 0.635519 0.074959 0.647373 0.080 Uiso 1 1 calc R U . . .
N3 N 0.7198(3) 0.1866(2) 0.6899(3) 0.0506(12) Uani 1 1 d . . . . .
N4 N 0.8599(3) 0.2711(2) 0.6841(3) 0.0543(12) Uani 1 1 d . . . . .
C3 C 0.7463(4) 0.1322(3) 0.2860(3) 0.0511(14) Uani 1 1 d . . . . .
H3A H 0.736619 0.148463 0.223979 0.061 Uiso 1 1 calc R U . . .
C37 C 0.5472(4) 0.4302(3) 0.9517(4) 0.0633(16) Uani 1 1 d . . . . .
H37A H 0.507336 0.441241 0.982812 0.076 Uiso 1 1 calc R U . . .
C13 C 1.0835(4) 0.1120(2) 0.8080(3) 0.0437(12) Uani 1 1 d . . . . .
C36 C 0.6434(4) 0.4022(2) 1.0090(3) 0.0456(12) Uani 1 1 d . . . . .
H36A H 0.667177 0.395062 1.078693 0.055 Uiso 1 1 calc R U . . .
C31 C 0.9666(4) 0.4159(3) 0.9000(3) 0.0548(14) Uani 1 1 d . . . . .
H31A H 0.971175 0.453698 0.873811 0.066 Uiso 1 1 calc R U . . .
C33 C 1.0126(3) 0.3125(3) 0.9312(3) 0.0501(14) Uani 1 1 d . . . . .
H33A H 1.049146 0.278861 0.926672 0.060 Uiso 1 1 calc R U . . .
N1 N 0.9931(3) 0.17863(18) 0.6636(3) 0.0458(10) Uani 1 1 d . . . . .
C27 C 0.9026(4) 0.3862(3) 1.3272(4) 0.0743(18) Uani 1 1 d . . . . .
H27A H 0.890137 0.369924 1.378260 0.089 Uiso 1 1 calc R U . . .
C29 C 0.8928(3) 0.3549(2) 0.9848(3) 0.0419(12) Uani 1 1 d . . . . .
C6 C 0.7774(3) 0.0834(2) 0.4696(3) 0.0372(11) Uani 1 1 d . . . . .
C26 C 0.9626(4) 0.4368(3) 1.3470(4) 0.0726(18) Uani 1 1 d . . . . .
H26A H 0.992791 0.454990 1.411819 0.087 Uiso 1 1 calc R U . . .
C21 C 0.9942(4) 0.2868(3) 0.6286(4) 0.0646(16) Uani 1 1 d . . . . .
H21A H 1.046945 0.291088 0.700543 0.078 Uiso 1 1 calc R U . . .
H21B H 1.012278 0.315187 0.589457 0.078 Uiso 1 1 calc R U . . .
C5 C 0.7618(3) 0.0457(2) 0.3876(3) 0.0469(12) Uani 1 1 d . . . . .
H5A H 0.761631 0.003414 0.393861 0.056 Uiso 1 1 calc R U . . .
C32 C 1.0211(4) 0.3676(3) 0.8927(4) 0.0590(16) Uani 1 1 d . . . . .
H32A H 1.063461 0.371967 0.862058 0.071 Uiso 1 1 calc R U . . .
C7 C 0.7838(3) 0.0560(2) 0.5589(3) 0.0427(12) Uani 1 1 d . . . . .
H7A H 0.767649 0.014718 0.555216 0.051 Uiso 1 1 calc R U . . .
C35 C 0.7064(3) 0.3843(2) 0.9668(3) 0.0389(11) Uani 1 1 d . . . . .
C14 C 1.0729(4) 0.1463(2) 0.7213(4) 0.0484(13) Uani 1 1 d . . . . .
H14A H 1.127935 0.144866 0.706079 0.058 Uiso 1 1 calc R U . . .
C12 C 1.1702(4) 0.0734(2) 0.8572(4) 0.0570(14) Uani 1 1 d . . . . .
H12A H 1.213533 0.065618 0.828538 0.068 Uiso 1 1 calc R U . . .
C30 C 0.9056(4) 0.4092(2) 0.9452(4) 0.0536(14) Uani 1 1 d . . . . .
H30A H 0.870088 0.443356 0.949826 0.064 Uiso 1 1 calc R U . . .
C2 C 0.7599(3) 0.1691(2) 0.3648(3) 0.0451(12) Uani 1 1 d . . . . .
C24 C 0.9342(4) 0.4318(2) 1.1762(4) 0.0582(15) Uani 1 1 d . . . . .
H24A H 0.946669 0.448764 1.125580 0.070 Uiso 1 1 calc R U . . .
C28 C 0.8599(4) 0.3585(3) 1.2319(4) 0.0620(15) Uani 1 1 d . . . . .
H28A H 0.819819 0.323452 1.221139 0.074 Uiso 1 1 calc R U . . .
C8 C 1.0199(4) 0.1246(2) 0.8522(3) 0.0403(12) Uani 1 1 d . . . . .
C39 C 0.5682(4) 0.4235(3) 0.8056(4) 0.0706(18) Uani 1 1 d . . . . .
H39A H 0.543195 0.430322 0.735535 0.085 Uiso 1 1 calc R U . . .
C9 C 1.0475(4) 0.0978(2) 0.9473(3) 0.0528(14) Uani 1 1 d . . . . .
C20 C 0.8899(4) 0.3060(3) 0.6180(4) 0.0654(16) Uani 1 1 d . . . . .
H20A H 0.893235 0.348970 0.635088 0.079 Uiso 1 1 calc R U . . .
H20B H 0.835993 0.301075 0.546624 0.079 Uiso 1 1 calc R U . . .
C4 C 0.7470(4) 0.0714(3) 0.2994(4) 0.0521(14) Uani 1 1 d . . . . .
C40 C 0.6631(4) 0.3950(2) 0.8626(3) 0.0541(14) Uani 1 1 d . . . . .
H40A H 0.700086 0.382379 0.829255 0.065 Uiso 1 1 calc R U . . .
C19 C 0.7570(4) 0.2904(3) 0.6695(4) 0.0675(17) Uani 1 1 d . . . . .
H19A H 0.706299 0.290731 0.596563 0.081 Uiso 1 1 calc R U . . .
H19B H 0.762067 0.331459 0.696034 0.081 Uiso 1 1 calc R U . . .
C25 C 0.9780(4) 0.4605(3) 1.2712(4) 0.0726(17) Uani 1 1 d . . . . .
H25A H 1.017763 0.495754 1.282767 0.087 Uiso 1 1 calc R U . . .
C15 C 0.7897(4) 0.0521(2) 0.7193(3) 0.0534(14) Uani 1 1 d . . . . .
H15A H 0.849512 0.057151 0.787592 0.064 Uiso 1 1 calc R U . . .
H15B H 0.780227 0.008806 0.703788 0.064 Uiso 1 1 calc R U . . .
C34 C 0.9499(3) 0.3069(2) 0.9765(3) 0.0463(12) Uani 1 1 d . . . . .
H34A H 0.945789 0.269014 1.002801 0.056 Uiso 1 1 calc R U . . .
C38 C 0.5105(4) 0.4418(3) 0.8494(4) 0.0735(18) Uani 1 1 d . . . . .
H38A H 0.446838 0.461947 0.810726 0.088 Uiso 1 1 calc R U . . .
C10 C 1.1315(5) 0.0597(3) 0.9937(4) 0.0689(17) Uani 1 1 d . . . . .
H10A H 1.148823 0.042078 1.057128 0.083 Uiso 1 1 calc R U . . .
C18 C 0.7216(4) 0.2485(3) 0.7239(4) 0.0660(16) Uani 1 1 d . . . . .
H18A H 0.768727 0.251201 0.797574 0.079 Uiso 1 1 calc R U . . .
H18B H 0.651777 0.260049 0.710563 0.079 Uiso 1 1 calc R U . . .
C22 C 1.0025(4) 0.2229(2) 0.5947(4) 0.0564(14) Uani 1 1 d . . . . .
H22A H 0.947038 0.216225 0.524540 0.068 Uiso 1 1 calc R U . . .
H22B H 1.069569 0.217852 0.596431 0.068 Uiso 1 1 calc R U . . .
B1 B 0.8170(4) 0.34802(17) 1.0379(4) 0.0432(14) Uani 1 1 d D . . . .
H4 H 0.907(4) 0.280(2) 0.748(3) 0.067(17) Uiso 1 1 d . . . . .
H3 H 0.676(3) 0.1820(19) 0.633(3) 0.027(13) Uiso 1 1 d . . . . .
C41 C 0.8091(12) 0.2766(3) 1.0640(11) 0.0406(19) Uani 0.373(9) 1 d DG U P A 1
C42 C 0.8881(10) 0.2441(5) 1.1429(10) 0.057(2) Uani 0.373(9) 1 d G U P A 1
H42A H 0.948583 0.263943 1.191151 0.068 Uiso 0.373(9) 1 calc R U P A 1
C43 C 0.8776(10) 0.1821(4) 1.1504(10) 0.065(3) Uani 0.373(9) 1 d G U P A 1
H43A H 0.931009 0.160152 1.203730 0.078 Uiso 0.373(9) 1 calc R U P A 1
C44 C 0.7881(12) 0.1528(3) 1.0790(11) 0.063(3) Uani 0.373(9) 1 d G U P A 1
H44A H 0.780999 0.110885 1.084085 0.075 Uiso 0.373(9) 1 calc R U P A 1
C45 C 0.7091(10) 0.1853(4) 1.0001(10) 0.065(3) Uani 0.373(9) 1 d G U P A 1
H45A H 0.648562 0.165409 0.951860 0.078 Uiso 0.373(9) 1 calc R U P A 1
C46 C 0.7196(10) 0.2472(4) 0.9926(9) 0.049(2) Uani 0.373(9) 1 d G U P A 1
H46A H 0.666134 0.269200 0.939278 0.059 Uiso 0.373(9) 1 calc R U P A 1
C41A C 0.7792(6) 0.2763(2) 1.0325(6) 0.0406(19) Uani 0.627(9) 1 d DG . P A 2
C42A C 0.8514(5) 0.2372(3) 1.1046(6) 0.057(2) Uani 0.627(9) 1 d G . P A 2
H42B H 0.917229 0.251639 1.153066 0.068 Uiso 0.627(9) 1 calc R U P A 2
C43A C 0.8263(6) 0.1767(2) 1.1052(6) 0.065(3) Uani 0.627(9) 1 d G . P A 2
H43B H 0.875146 0.150246 1.153970 0.078 Uiso 0.627(9) 1 calc R U P A 2
C44A C 0.7290(7) 0.15533(18) 1.0336(6) 0.063(3) Uani 0.627(9) 1 d G . P A 2
H44B H 0.711985 0.114424 1.033929 0.075 Uiso 0.627(9) 1 calc R U P A 2
C45A C 0.6567(6) 0.1944(3) 0.9614(6) 0.065(3) Uani 0.627(9) 1 d G . P A 2
H45B H 0.590906 0.179996 0.912982 0.078 Uiso 0.627(9) 1 calc R U P A 2
C46A C 0.6818(6) 0.2549(2) 0.9609(6) 0.049(2) Uani 0.627(9) 1 d G . P A 2
H46B H 0.632986 0.281390 0.912076 0.059 Uiso 0.627(9) 1 calc R U P A 2

loop_
_atom_site_aniso_label
_atom_site_aniso_U_11
_atom_site_aniso_U_22
_atom_site_aniso_U_33
_atom_site_aniso_U_23
_atom_site_aniso_U_13
_atom_site_aniso_U_12
Br1 0.1031(5) 0.0560(4) 0.0519(3) 0.0193(3) 0.0138(3) -0.0180(4)
Br2 0.0991(5) 0.0976(5) 0.0527(3) 0.0183(3) 0.0451(3) 0.0251(5)
Mn1 0.0405(4) 0.0388(4) 0.0371(4) 0.0016(3) 0.0180(3) 0.0022(4)
F1 0.099(2) 0.083(2) 0.0593(18) -0.0243(18) 0.0461(17) -0.001(2)
F2 0.100(3) 0.095(3) 0.102(3) 0.027(2) 0.031(2) 0.060(3)
O1 0.0443(18) 0.0379(18) 0.0379(16) 0.0020(16) 0.0168(14) 0.0013(17)
C1 0.029(2) 0.045(3) 0.036(2) 0.003(2) 0.014(2) -0.002(3)
O2 0.0391(17) 0.054(2) 0.0352(16) -0.0008(16) 0.0163(14) 0.0094(18)
C11 0.062(4) 0.056(4) 0.068(4) 0.007(3) 0.017(3) 0.023(4)
N2 0.049(2) 0.036(2) 0.044(2) 0.007(2) 0.0259(19) -0.001(2)
C23 0.035(3) 0.047(3) 0.059(3) 0.011(3) 0.030(2) 0.008(3)
C17 0.058(3) 0.090(5) 0.053(3) 0.003(3) 0.033(3) 0.008(4)
C16 0.066(4) 0.084(5) 0.061(3) 0.005(3) 0.041(3) -0.017(4)
N3 0.043(2) 0.065(3) 0.037(2) -0.010(3) 0.014(2) 0.006(3)
N4 0.053(3) 0.053(3) 0.043(3) -0.008(2) 0.012(2) -0.001(3)
C3 0.046(3) 0.071(4) 0.039(3) 0.004(3) 0.023(2) -0.002(3)
C37 0.047(3) 0.068(4) 0.087(4) -0.004(4) 0.043(3) 0.008(3)
C13 0.047(3) 0.038(3) 0.043(3) -0.006(2) 0.019(2) 0.001(3)
C36 0.049(3) 0.043(3) 0.051(3) -0.005(3) 0.029(2) -0.009(3)
C31 0.050(3) 0.062(4) 0.060(3) 0.006(3) 0.033(3) -0.008(3)
C33 0.034(3) 0.071(4) 0.046(3) -0.012(3) 0.020(2) 0.004(3)
N1 0.049(2) 0.042(2) 0.049(2) 0.000(2) 0.025(2) 0.000(2)
C27 0.072(4) 0.094(5) 0.056(4) 0.009(4) 0.030(3) -0.012(4)
C29 0.039(3) 0.043(3) 0.048(3) 0.000(2) 0.025(2) -0.001(3)
C6 0.036(2) 0.040(3) 0.042(3) 0.003(2) 0.024(2) 0.002(3)
C26 0.057(4) 0.092(5) 0.065(4) -0.012(4) 0.027(3) -0.007(4)
C21 0.064(4) 0.056(4) 0.068(4) 0.015(3) 0.026(3) -0.011(4)
C5 0.048(3) 0.040(3) 0.057(3) -0.002(3) 0.029(3) 0.000(3)
C32 0.038(3) 0.093(5) 0.052(3) -0.012(3) 0.027(3) -0.013(3)
C7 0.050(3) 0.029(3) 0.051(3) 0.001(2) 0.025(2) -0.002(3)
C35 0.044(3) 0.031(3) 0.053(3) -0.006(2) 0.032(2) -0.011(3)
C14 0.043(3) 0.049(3) 0.058(3) -0.019(3) 0.027(3) -0.003(3)
C12 0.058(3) 0.050(3) 0.061(3) -0.007(3) 0.027(3) 0.013(3)
C30 0.053(3) 0.049(3) 0.076(3) 0.001(3) 0.046(3) -0.001(3)
C2 0.039(3) 0.046(3) 0.043(3) 0.006(3) 0.015(2) -0.006(3)
C24 0.061(3) 0.056(4) 0.078(4) 0.006(3) 0.050(3) 0.002(3)
C28 0.059(3) 0.069(4) 0.058(3) 0.001(3) 0.029(3) -0.017(3)
C8 0.045(3) 0.036(3) 0.032(2) -0.006(2) 0.012(2) 0.000(3)
C39 0.045(3) 0.098(5) 0.057(3) -0.009(4) 0.015(3) -0.015(4)
C9 0.059(3) 0.054(3) 0.040(3) -0.004(3) 0.020(2) 0.004(3)
C20 0.063(4) 0.051(4) 0.065(3) 0.000(3) 0.017(3) -0.001(3)
C4 0.052(3) 0.062(4) 0.047(3) -0.009(3) 0.028(3) -0.003(3)
C40 0.055(3) 0.059(4) 0.053(3) -0.009(3) 0.029(3) -0.004(3)
C19 0.064(4) 0.053(4) 0.075(4) -0.011(3) 0.026(3) 0.015(3)
C25 0.067(4) 0.074(4) 0.086(4) -0.020(4) 0.044(4) -0.012(4)
C15 0.065(3) 0.050(3) 0.048(3) -0.002(3) 0.030(3) -0.016(3)
C34 0.040(3) 0.051(3) 0.047(3) 0.004(3) 0.020(2) 0.007(3)
C38 0.047(3) 0.083(5) 0.071(4) 0.004(4) 0.013(3) 0.002(4)
C10 0.077(4) 0.059(4) 0.053(3) 0.011(3) 0.018(3) 0.019(4)
C18 0.059(4) 0.066(4) 0.072(4) -0.010(3) 0.031(3) 0.013(4)
C22 0.052(3) 0.063(4) 0.058(3) 0.006(3) 0.029(3) -0.004(3)
B1 0.045(3) 0.035(3) 0.062(4) 0.004(3) 0.036(3) 0.005(3)
C41 0.044(5) 0.045(3) 0.039(5) 0.006(3) 0.025(4) 0.009(3)
C42 0.072(6) 0.048(4) 0.062(6) 0.014(4) 0.041(5) 0.012(4)
C43 0.071(6) 0.064(5) 0.076(6) 0.015(5) 0.048(5) 0.018(5)
C44 0.101(7) 0.044(4) 0.075(6) 0.012(4) 0.068(6) 0.012(5)
C45 0.079(7) 0.060(5) 0.073(6) -0.005(4) 0.050(5) -0.006(5)
C46 0.055(6) 0.040(3) 0.058(5) 0.002(3) 0.032(4) -0.001(4)
C41A 0.044(5) 0.045(3) 0.039(5) 0.006(3) 0.025(4) 0.009(3)
C42A 0.072(6) 0.048(4) 0.062(6) 0.014(4) 0.041(5) 0.012(4)
C43A 0.071(6) 0.064(5) 0.076(6) 0.015(5) 0.048(5) 0.018(5)
C44A 0.101(7) 0.044(4) 0.075(6) 0.012(4) 0.068(6) 0.012(5)
C45A 0.079(7) 0.060(5) 0.073(6) -0.005(4) 0.050(5) -0.006(5)
C46A 0.055(6) 0.040(3) 0.058(5) 0.002(3) 0.032(4) -0.001(4)

loop_
_atom_type_symbol
_atom_type_description
_atom_type_scat_dispersion_real
_atom_type_scat_dispersion_imag
_atom_type_scat_source
C C 0.0033 0.0016 'International Tables Vol C Tables 4.2.6.8 and 6.1.1.4'
H H 0.0000 0.0000 'International Tables Vol C Tables 4.2.6.8 and 6.1.1.4'
N N 0.0061 0.0033 'International Tables Vol C Tables 4.2.6.8 and 6.1.1.4'
O O 0.0106 0.0060 'International Tables Vol C Tables 4.2.6.8 and 6.1.1.4'
F F 0.0171 0.0103 'International Tables Vol C Tables 4.2.6.8 and 6.1.1.4'
Mn Mn 0.3368 0.7283 'International Tables Vol C Tables 4.2.6.8 and 6.1.1.4'
Br Br -0.2901 2.4595 'International Tables Vol C Tables 4.2.6.8 and 6.1.1.4'
B B 0.0013 0.0007 'International Tables Vol C Tables 4.2.6.8 and 6.1.1.4'

loop_
_geom_angle_atom_site_label_1
_geom_angle_atom_site_label_2
_geom_angle_atom_site_label_3
_geom_angle
_geom_angle_site_symmetry_1
_geom_angle_site_symmetry_3
_geom_angle_publ_flag
O1 Mn1 O2 177.38(13) . . ?
O1 Mn1 N1 90.52(14) . . ?
O2 Mn1 N1 86.86(14) . . ?
O1 Mn1 N2 87.77(13) . . ?
O2 Mn1 N2 92.87(14) . . ?
N1 Mn1 N2 106.30(16) . . ?
O1 Mn1 N4 86.78(15) . . ?
O2 Mn1 N4 93.24(15) . . ?
N1 Mn1 N4 88.22(17) . . ?
N2 Mn1 N4 164.53(16) . . ?
O1 Mn1 N3 92.58(14) . . ?
O2 Mn1 N3 90.00(15) . . ?
N1 Mn1 N3 168.17(17) . . ?
N2 Mn1 N3 85.23(16) . . ?
N4 Mn1 N3 80.57(18) . . ?
C1 O1 Mn1 125.3(3) . . ?
O1 C1 C2 119.6(4) . . ?
O1 C1 C6 124.1(4) . . ?
C2 C1 C6 116.2(4) . . ?
C8 O2 Mn1 123.7(3) . . ?
C12 C11 F2 118.5(6) . . ?
C12 C11 C10 122.8(5) . . ?
F2 C11 C10 118.7(5) . . ?
C7 N2 C15 117.8(4) . . ?
C7 N2 Mn1 123.0(3) . . ?
C15 N2 Mn1 118.4(3) . . ?
C24 C23 C28 113.3(5) . . ?
C24 C23 B1 124.5(4) . . ?
C28 C23 B1 122.2(4) . . ?
N3 C17 C16 113.4(4) . . ?
N3 C17 H17A 108.9 . . ?
C16 C17 H17A 108.9 . . ?
N3 C17 H17B 108.9 . . ?
C16 C17 H17B 108.9 . . ?
H17A C17 H17B 107.7 . . ?
C15 C16 C17 115.8(5) . . ?
C15 C16 H16A 108.3 . . ?
C17 C16 H16A 108.3 . . ?
C15 C16 H16B 108.3 . . ?
C17 C16 H16B 108.3 . . ?
H16A C16 H16B 107.4 . . ?
C18 N3 C17 111.8(4) . . ?
C18 N3 Mn1 108.1(4) . . ?
C17 N3 Mn1 118.0(3) . . ?
C18 N3 H3 112(3) . . ?
C17 N3 H3 108(3) . . ?
Mn1 N3 H3 99(3) . . ?
C19 N4 C20 111.3(4) . . ?
C19 N4 Mn1 107.2(3) . . ?
C20 N4 Mn1 117.2(3) . . ?
C19 N4 H4 108(3) . . ?
C20 N4 H4 106(3) . . ?
Mn1 N4 H4 107(3) . . ?
C4 C3 C2 118.5(5) . . ?
C4 C3 H3A 120.8 . . ?
C2 C3 H3A 120.8 . . ?
C38 C37 C36 120.1(5) . . ?
C38 C37 H37A 120.0 . . ?
C36 C37 H37A 120.0 . . ?
C8 C13 C12 120.7(4) . . ?
C8 C13 C14 120.7(4) . . ?
C12 C13 C14 117.7(5) . . ?
C37 C36 C35 122.7(4) . . ?
C37 C36 H36A 118.6 . . ?
C35 C36 H36A 118.6 . . ?
C30 C31 C32 120.1(5) . . ?
C30 C31 H31A 119.9 . . ?
C32 C31 H31A 119.9 . . ?
C32 C33 C34 119.9(5) . . ?
C32 C33 H33A 120.0 . . ?
C34 C33 H33A 120.0 . . ?
C14 N1 C22 118.4(4) . . ?
C14 N1 Mn1 122.1(3) . . ?
C22 N1 Mn1 119.4(3) . . ?
C26 C27 C28 120.5(6) . . ?
C26 C27 H27A 119.8 . . ?
C28 C27 H27A 119.8 . . ?
C30 C29 C34 114.1(4) . . ?
C30 C29 B1 122.9(4) . . ?
C34 C29 B1 122.9(4) . . ?
C5 C6 C1 120.5(4) . . ?
C5 C6 C7 118.3(4) . . ?
C1 C6 C7 120.8(4) . . ?
C25 C26 C27 118.9(6) . . ?
C25 C26 H26A 120.6 . . ?
C27 C26 H26A 120.6 . . ?
C20 C21 C22 117.5(5) . . ?
C20 C21 H21A 107.9 . . ?
C22 C21 H21A 107.9 . . ?
C20 C21 H21B 107.9 . . ?
C22 C21 H21B 107.9 . . ?
H21A C21 H21B 107.2 . . ?
C4 C5 C6 118.7(5) . . ?
C4 C5 H5A 120.6 . . ?
C6 C5 H5A 120.6 . . ?
C31 C32 C33 118.8(5) . . ?
C31 C32 H32A 120.6 . . ?
C33 C32 H32A 120.6 . . ?
N2 C7 C6 125.5(4) . . ?
N2 C7 H7A 117.2 . . ?
C6 C7 H7A 117.2 . . ?
C40 C35 C36 114.4(4) . . ?
C40 C35 B1 125.3(4) . . ?
C36 C35 B1 120.1(4) . . ?
N1 C14 C13 124.2(5) . . ?
N1 C14 H14A 117.9 . . ?
C13 C14 H14A 117.9 . . ?
C11 C12 C13 118.4(5) . . ?
C11 C12 H12A 120.8 . . ?
C13 C12 H12A 120.8 . . ?
C31 C30 C29 124.1(5) . . ?
C31 C30 H30A 118.0 . . ?
C29 C30 H30A 118.0 . . ?
C3 C2 C1 122.9(5) . . ?
C3 C2 Br1 118.9(4) . . ?
C1 C2 Br1 118.2(4) . . ?
C23 C24 C25 124.4(5) . . ?
C23 C24 H24A 117.8 . . ?
C25 C24 H24A 117.8 . . ?
C27 C28 C23 123.5(5) . . ?
C27 C28 H28A 118.3 . . ?
C23 C28 H28A 118.3 . . ?
O2 C8 C13 123.7(4) . . ?
O2 C8 C9 118.9(4) . . ?
C13 C8 C9 117.3(4) . . ?
C38 C39 C40 121.0(5) . . ?
C38 C39 H39A 119.5 . . ?
C40 C39 H39A 119.5 . . ?
C10 C9 C8 121.2(5) . . ?
C10 C9 Br2 120.3(4) . . ?
C8 C9 Br2 118.4(4) . . ?
N4 C20 C21 113.2(4) . . ?
N4 C20 H20A 108.9 . . ?
C21 C20 H20A 108.9 . . ?
N4 C20 H20B 108.9 . . ?
C21 C20 H20B 108.9 . . ?
H20A C20 H20B 107.8 . . ?
C5 C4 C3 123.1(5) . . ?
C5 C4 F1 118.8(5) . . ?
C3 C4 F1 118.1(5) . . ?
C39 C40 C35 123.1(5) . . ?
C39 C40 H40A 118.5 . . ?
C35 C40 H40A 118.5 . . ?
N4 C19 C18 110.0(5) . . ?
N4 C19 H19A 109.7 . . ?
C18 C19 H19A 109.7 . . ?
N4 C19 H19B 109.7 . . ?
C18 C19 H19B 109.7 . . ?
H19A C19 H19B 108.2 . . ?
C26 C25 C24 119.5(6) . . ?
C26 C25 H25A 120.3 . . ?
C24 C25 H25A 120.3 . . ?
N2 C15 C16 110.3(4) . . ?
N2 C15 H15A 109.6 . . ?
C16 C15 H15A 109.6 . . ?
N2 C15 H15B 109.6 . . ?
C16 C15 H15B 109.6 . . ?
H15A C15 H15B 108.1 . . ?
C33 C34 C29 122.9(5) . . ?
C33 C34 H34A 118.5 . . ?
C29 C34 H34A 118.5 . . ?
C39 C38 C37 118.7(5) . . ?
C39 C38 H38A 120.6 . . ?
C37 C38 H38A 120.6 . . ?
C11 C10 C9 119.5(5) . . ?
C11 C10 H10A 120.3 . . ?
C9 C10 H10A 120.3 . . ?
N3 C18 C19 110.4(5) . . ?
N3 C18 H18A 109.6 . . ?
C19 C18 H18A 109.6 . . ?
N3 C18 H18B 109.6 . . ?
C19 C18 H18B 109.6 . . ?
H18A C18 H18B 108.1 . . ?
N1 C22 C21 109.5(4) . . ?
N1 C22 H22A 109.8 . . ?
C21 C22 H22A 109.8 . . ?
N1 C22 H22B 109.8 . . ?
C21 C22 H22B 109.8 . . ?
H22A C22 H22B 108.2 . . ?
C41 B1 C23 103.1(6) . . ?
C41 B1 C35 117.3(6) . . ?
C23 B1 C35 107.6(4) . . ?
C41 B1 C29 110.0(8) . . ?
C23 B1 C29 109.6(4) . . ?
C35 B1 C29 108.9(3) . . ?
C23 B1 C41A 116.6(5) . . ?
C35 B1 C41A 103.3(4) . . ?
C29 B1 C41A 110.4(5) . . ?
C42 C41 C46 120.0 . . ?
C42 C41 B1 125.0(8) . . ?
C46 C41 B1 114.6(7) . . ?
C43 C42 C41 120.0 . . ?
C43 C42 H42A 120.0 . . ?
C41 C42 H42A 120.0 . . ?
C44 C43 C42 120.0 . . ?
C44 C43 H43A 120.0 . . ?
C42 C43 H43A 120.0 . . ?
C43 C44 C45 120.0 . . ?
C43 C44 H44A 120.0 . . ?
C45 C44 H44A 120.0 . . ?
C44 C45 C46 120.0 . . ?
C44 C45 H45A 120.0 . . ?
C46 C45 H45A 120.0 . . ?
C45 C46 C41 120.0 . . ?
C45 C46 H46A 120.0 . . ?
C41 C46 H46A 120.0 . . ?
C42A C41A C46A 120.0 . . ?
C42A C41A B1 116.3(4) . . ?
C46A C41A B1 123.7(4) . . ?
C43A C42A C41A 120.0 . . ?
C43A C42A H42B 120.0 . . ?
C41A C42A H42B 120.0 . . ?
C44A C43A C42A 120.0 . . ?
C44A C43A H43B 120.0 . . ?
C42A C43A H43B 120.0 . . ?
C45A C44A C43A 120.0 . . ?
C45A C44A H44B 120.0 . . ?
C43A C44A H44B 120.0 . . ?
C44A C45A C46A 120.0 . . ?
C44A C45A H45B 120.0 . . ?
C46A C45A H45B 120.0 . . ?
C45A C46A C41A 120.0 . . ?
C45A C46A H46B 120.0 . . ?
C41A C46A H46B 120.0 . . ?

loop_
_geom_bond_atom_site_label_1
_geom_bond_atom_site_label_2
_geom_bond_distance
_geom_bond_site_symmetry_2
_geom_bond_publ_flag
Br1 C2 1.879(5) . ?
Br2 C9 1.875(5) . ?
Mn1 O1 1.865(3) . ?
Mn1 O2 1.876(3) . ?
Mn1 N1 2.065(4) . ?
Mn1 N2 2.085(4) . ?
Mn1 N4 2.169(4) . ?
Mn1 N3 2.179(4) . ?
F1 C4 1.369(5) . ?
F2 C11 1.360(6) . ?
O1 C1 1.325(5) . ?
C1 C2 1.407(6) . ?
C1 C6 1.415(6) . ?
O2 C8 1.329(5) . ?
C11 C12 1.359(7) . ?
C11 C10 1.364(7) . ?
N2 C7 1.288(5) . ?
N2 C15 1.467(5) . ?
C23 C24 1.389(7) . ?
C23 C28 1.393(6) . ?
C23 B1 1.649(7) . ?
C17 N3 1.485(7) . ?
C17 C16 1.523(7) . ?
C17 H17A 0.9800 . ?
C17 H17B 0.9800 . ?
C16 C15 1.512(7) . ?
C16 H16A 0.9800 . ?
C16 H16B 0.9800 . ?
N3 C18 1.456(6) . ?
N3 H3 0.78(3) . ?
N4 C19 1.481(6) . ?
N4 C20 1.482(6) . ?
N4 H4 0.88(4) . ?
C3 C4 1.359(7) . ?
C3 C2 1.369(6) . ?
C3 H3A 0.9400 . ?
C37 C38 1.379(7) . ?
C37 C36 1.393(6) . ?
C37 H37A 0.9400 . ?
C13 C8 1.409(6) . ?
C13 C12 1.409(6) . ?
C13 C14 1.446(6) . ?
C36 C35 1.406(6) . ?
C36 H36A 0.9400 . ?
C31 C30 1.368(6) . ?
C31 C32 1.370(7) . ?
C31 H31A 0.9400 . ?
C33 C32 1.380(7) . ?
C33 C34 1.388(6) . ?
C33 H33A 0.9400 . ?
N1 C14 1.285(5) . ?
N1 C22 1.476(6) . ?
C27 C26 1.366(8) . ?
C27 C28 1.391(7) . ?
C27 H27A 0.9400 . ?
C29 C30 1.392(6) . ?
C29 C34 1.397(6) . ?
C29 B1 1.659(7) . ?
C6 C5 1.409(6) . ?
C6 C7 1.428(6) . ?
C26 C25 1.365(7) . ?
C26 H26A 0.9400 . ?
C21 C20 1.522(7) . ?
C21 C22 1.526(7) . ?
C21 H21A 0.9800 . ?
C21 H21B 0.9800 . ?
C5 C4 1.356(6) . ?
C5 H5A 0.9400 . ?
C32 H32A 0.9400 . ?
C7 H7A 0.9400 . ?
C35 C40 1.391(6) . ?
C35 B1 1.655(7) . ?
C14 H14A 0.9400 . ?
C12 H12A 0.9400 . ?
C30 H30A 0.9400 . ?
C24 C25 1.396(7) . ?
C24 H24A 0.9400 . ?
C28 H28A 0.9400 . ?
C8 C9 1.409(6) . ?
C39 C38 1.360(7) . ?
C39 C40 1.385(7) . ?
C39 H39A 0.9400 . ?
C9 C10 1.373(7) . ?
C20 H20A 0.9800 . ?
C20 H20B 0.9800 . ?
C40 H40A 0.9400 . ?
C19 C18 1.484(7) . ?
C19 H19A 0.9800 . ?
C19 H19B 0.9800 . ?
C25 H25A 0.9400 . ?
C15 H15A 0.9800 . ?
C15 H15B 0.9800 . ?
C34 H34A 0.9400 . ?
C38 H38A 0.9400 . ?
C10 H10A 0.9400 . ?
C18 H18A 0.9800 . ?
C18 H18B 0.9800 . ?
C22 H22A 0.9800 . ?
C22 H22B 0.9800 . ?
B1 C41 1.646(5) . ?
B1 C41A 1.671(4) . ?
C41 C42 1.3900 . ?
C41 C46 1.3900 . ?
C42 C43 1.3900 . ?
C42 H42A 0.9400 . ?
C43 C44 1.3900 . ?
C43 H43A 0.9400 . ?
C44 C45 1.3900 . ?
C44 H44A 0.9400 . ?
C45 C46 1.3900 . ?
C45 H45A 0.9400 . ?
C46 H46A 0.9400 . ?
C41A C42A 1.3900 . ?
C41A C46A 1.3900 . ?
C42A C43A 1.3900 . ?
C42A H42B 0.9400 . ?
C43A C44A 1.3900 . ?
C43A H43B 0.9400 . ?
C44A C45A 1.3900 . ?
C44A H44B 0.9400 . ?
C45A C46A 1.3900 . ?
C45A H45B 0.9400 . ?
C46A H46B 0.9400 . ?

loop_
_geom_torsion_atom_site_label_1
_geom_torsion_atom_site_label_2
_geom_torsion_atom_site_label_3
_geom_torsion_atom_site_label_4
_geom_torsion
_geom_torsion_site_symmetry_1
_geom_torsion_site_symmetry_2
_geom_torsion_site_symmetry_3
_geom_torsion_site_symmetry_4
_geom_torsion_publ_flag
N1 Mn1 O1 C1 66.6(4) . . . . ?
N2 Mn1 O1 C1 -39.7(3) . . . . ?
N4 Mn1 O1 C1 154.8(4) . . . . ?
N3 Mn1 O1 C1 -124.8(4) . . . . ?
Mn1 O1 C1 C2 -149.2(3) . . . . ?
Mn1 O1 C1 C6 33.8(6) . . . . ?
N1 Mn1 O2 C8 -44.6(3) . . . . ?
N2 Mn1 O2 C8 61.6(3) . . . . ?
N4 Mn1 O2 C8 -132.6(3) . . . . ?
N3 Mn1 O2 C8 146.9(3) . . . . ?
N3 C17 C16 C15 62.5(6) . . . . ?
C16 C17 N3 C18 177.0(5) . . . . ?
C16 C17 N3 Mn1 -56.7(5) . . . . ?
C38 C37 C36 C35 -0.5(8) . . . . ?
O1 C1 C6 C5 174.1(4) . . . . ?
C2 C1 C6 C5 -3.0(7) . . . . ?
O1 C1 C6 C7 1.8(7) . . . . ?
C2 C1 C6 C7 -175.3(4) . . . . ?
C28 C27 C26 C25 1.4(9) . . . . ?
C1 C6 C5 C4 2.1(7) . . . . ?
C7 C6 C5 C4 174.6(4) . . . . ?
C30 C31 C32 C33 0.4(7) . . . . ?
C34 C33 C32 C31 -0.2(7) . . . . ?
C15 N2 C7 C6 166.4(4) . . . . ?
Mn1 N2 C7 C6 -3.3(6) . . . . ?
C5 C6 C7 N2 171.3(4) . . . . ?
C1 C6 C7 N2 -16.2(7) . . . . ?
C37 C36 C35 C40 -1.9(7) . . . . ?
C37 C36 C35 B1 -176.8(4) . . . . ?
C22 N1 C14 C13 164.8(4) . . . . ?
Mn1 N1 C14 C13 -12.0(6) . . . . ?
C8 C13 C14 N1 -17.7(7) . . . . ?
C12 C13 C14 N1 173.0(4) . . . . ?
F2 C11 C12 C13 -180.0(4) . . . . ?
C10 C11 C12 C13 -2.9(9) . . . . ?
C8 C13 C12 C11 1.3(7) . . . . ?
C14 C13 C12 C11 170.6(5) . . . . ?
C32 C31 C30 C29 -0.9(8) . . . . ?
C34 C29 C30 C31 1.2(7) . . . . ?
B1 C29 C30 C31 -179.2(4) . . . . ?
C4 C3 C2 C1 -0.3(8) . . . . ?
C4 C3 C2 Br1 -178.4(4) . . . . ?
O1 C1 C2 C3 -175.1(4) . . . . ?
C6 C1 C2 C3 2.1(7) . . . . ?
O1 C1 C2 Br1 3.0(6) . . . . ?
C6 C1 C2 Br1 -179.7(3) . . . . ?
C28 C23 C24 C25 -0.2(7) . . . . ?
B1 C23 C24 C25 176.9(5) . . . . ?
C26 C27 C28 C23 -0.9(9) . . . . ?
C24 C23 C28 C27 0.2(8) . . . . ?
B1 C23 C28 C27 -177.0(5) . . . . ?
Mn1 O2 C8 C13 30.8(6) . . . . ?
Mn1 O2 C8 C9 -151.6(3) . . . . ?
C12 C13 C8 O2 178.4(4) . . . . ?
C14 C13 C8 O2 9.5(7) . . . . ?
C12 C13 C8 C9 0.8(7) . . . . ?
C14 C13 C8 C9 -168.2(4) . . . . ?
O2 C8 C9 C10 -179.3(4) . . . . ?
C13 C8 C9 C10 -1.6(7) . . . . ?
O2 C8 C9 Br2 -1.9(6) . . . . ?
C13 C8 C9 Br2 175.8(3) . . . . ?
C19 N4 C20 C21 -178.8(4) . . . . ?
Mn1 N4 C20 C21 -54.9(5) . . . . ?
C22 C21 C20 N4 64.9(6) . . . . ?
C6 C5 C4 C3 -0.1(8) . . . . ?
C6 C5 C4 F1 179.0(4) . . . . ?
C2 C3 C4 C5 -0.8(8) . . . . ?
C2 C3 C4 F1 -180.0(4) . . . . ?
C38 C39 C40 C35 -1.2(9) . . . . ?
C36 C35 C40 C39 2.8(7) . . . . ?
B1 C35 C40 C39 177.3(5) . . . . ?
C20 N4 C19 C18 171.0(4) . . . . ?
Mn1 N4 C19 C18 41.7(5) . . . . ?
C27 C26 C25 C24 -1.4(9) . . . . ?
C23 C24 C25 C26 0.8(9) . . . . ?
C7 N2 C15 C16 -101.6(5) . . . . ?
Mn1 N2 C15 C16 68.6(5) . . . . ?
C17 C16 C15 N2 -67.1(5) . . . . ?
C32 C33 C34 C29 0.6(7) . . . . ?
C30 C29 C34 C33 -1.0(7) . . . . ?
B1 C29 C34 C33 179.3(4) . . . . ?
C40 C39 C38 C37 -1.5(9) . . . . ?
C36 C37 C38 C39 2.2(9) . . . . ?
C12 C11 C10 C9 2.2(9) . . . . ?
F2 C11 C10 C9 179.3(5) . . . . ?
C8 C9 C10 C11 0.1(8) . . . . ?
Br2 C9 C10 C11 -177.2(5) . . . . ?
C17 N3 C18 C19 170.9(4) . . . . ?
Mn1 N3 C18 C19 39.4(5) . . . . ?
N4 C19 C18 N3 -55.8(6) . . . . ?
C14 N1 C22 C21 -113.2(5) . . . . ?
Mn1 N1 C22 C21 63.7(5) . . . . ?
C20 C21 C22 N1 -67.2(6) . . . . ?
C24 C23 B1 C41 152.5(8) . . . . ?
C28 C23 B1 C41 -30.6(8) . . . . ?
C24 C23 B1 C35 -83.0(5) . . . . ?
C28 C23 B1 C35 93.9(5) . . . . ?
C24 C23 B1 C29 35.3(6) . . . . ?
C28 C23 B1 C29 -147.8(4) . . . . ?
C24 C23 B1 C41A 161.6(5) . . . . ?
C28 C23 B1 C41A -21.5(7) . . . . ?
C40 C35 B1 C41 -99.5(8) . . . . ?
C36 C35 B1 C41 74.8(9) . . . . ?
C40 C35 B1 C23 145.0(4) . . . . ?
C36 C35 B1 C23 -40.7(5) . . . . ?
C40 C35 B1 C29 26.3(6) . . . . ?
C36 C35 B1 C29 -159.5(4) . . . . ?
C40 C35 B1 C41A -91.1(6) . . . . ?
C36 C35 B1 C41A 83.2(6) . . . . ?
C30 C29 B1 C41 173.3(6) . . . . ?
C34 C29 B1 C41 -7.1(7) . . . . ?
C30 C29 B1 C23 -74.0(5) . . . . ?
C34 C29 B1 C23 105.6(5) . . . . ?
C30 C29 B1 C35 43.5(6) . . . . ?
C34 C29 B1 C35 -136.9(4) . . . . ?
C30 C29 B1 C41A 156.2(5) . . . . ?
C34 C29 B1 C41A -24.2(6) . . . . ?
C23 B1 C41 C42 -43.5(11) . . . . ?
C35 B1 C41 C42 -161.4(8) . . . . ?
C29 B1 C41 C42 73.4(11) . . . . ?
C23 B1 C41 C46 143.9(8) . . . . ?
C35 B1 C41 C46 26.0(11) . . . . ?
C29 B1 C41 C46 -99.2(9) . . . . ?
C46 C41 C42 C43 0.0 . . . . ?
B1 C41 C42 C43 -172.2(15) . . . . ?
C41 C42 C43 C44 0.0 . . . . ?
C42 C43 C44 C45 0.0 . . . . ?
C43 C44 C45 C46 0.0 . . . . ?
C44 C45 C46 C41 0.0 . . . . ?
C42 C41 C46 C45 0.0 . . . . ?
B1 C41 C46 C45 173.0(13) . . . . ?
C23 B1 C41A C42A -47.0(7) . . . . ?
C35 B1 C41A C42A -164.8(5) . . . . ?
C29 B1 C41A C42A 78.9(6) . . . . ?
C23 B1 C41A C46A 133.2(5) . . . . ?
C35 B1 C41A C46A 15.4(7) . . . . ?
C29 B1 C41A C46A -100.9(6) . . . . ?
C46A C41A C42A C43A 0.0 . . . . ?
B1 C41A C42A C43A -179.8(8) . . . . ?
C41A C42A C43A C44A 0.0 . . . . ?
C42A C43A C44A C45A 0.0 . . . . ?
C43A C44A C45A C46A 0.0 . . . . ?
C44A C45A C46A C41A 0.0 . . . . ?
C42A C41A C46A C45A 0.0 . . . . ?
B1 C41A C46A C45A 179.8(8) . . . . ?
